data_1537348
loop_
_publ_author_name
'Grdenic, D.'

_publ_section_title
;
 The Hg-Hg Bond Length in the Mercurous Ion. Part I. The Crystal Structure
 of Mercurous Nitrate Dihydrate
;
_journal_name_full 'Journal of the Chemical Society'
_journal_page_first 1312
_journal_page_last 1316
_journal_volume 1956
_journal_year 1956
_chemical_formula_sum 'H4 Hg2 N2 O8'
_chemical_name_systematic 'Hg2 (N O3)2 (H2 O)2'
_space_group_IT_number 14
_symmetry_space_group_name_Hall '-P 2yn'
_symmetry_space_group_name_H-M 'P 1 21/n 1'
_cell_angle_alpha 90
_cell_angle_beta 103.8
_cell_angle_gamma 90
_cell_formula_units_Z 2
_cell_length_a 8.64
_cell_length_b 7.52
_cell_length_c 6.3
_cell_volume 397.513
_citation_journal_id_ASTM JCSOA9
_cod_data_source_file Grdenic_JCSOA9_1956_1496.cif
_cod_data_source_block H4Hg2N2O8
_cod_original_cell_volume 397.5131
_cod_original_sg_symbol_Hall '-P 2ybc (x-z,y,z)'
_cod_database_code 1537348

loop_
_symmetry_equiv_pos_as_xyz
x,y,z
-x+1/2,y+1/2,-z+1/2
-x,-y,-z
x-1/2,-y-1/2,z-1/2

loop_
_atom_site_label
_atom_site_type_symbol
_atom_site_fract_x
_atom_site_fract_y
_atom_site_fract_z
_atom_site_occupancy
_atom_site_U_iso_or_equiv
Hg1 Hg+1 0.087 -0.038 0.188 1 0.0
N1 N+5 -0.11 0.22 0.29 1 0.0
O1 O-2 0.21 0.34 0.1 1 0.0
O3 O-2 -0.13 0.08 0.31 1 0.0
O4 O-2 -0.15 0.31 0.39 1 0.0
O2 O-2 -0.04 0.25 0.19 1 0.0
